data_2220273
loop_
_publ_author_name
'Hanif, Muhammad'
'Qadeer, Ghulam'
'Rama, Nasim Hasan'
'Ruzicka, Ales'

_publ_section_title 3-(3-Methoxybenzyl)-4-(2-methoxyphenyl)-1<i>H</i>-1,2,4-triazole-5(4<i>H</i>)-thione
_journal_coeditor_code LH2729
_journal_issue 12
_journal_name_full 'Acta Crystallographica Section E'
_journal_page_first o2345
_journal_page_last o2346
_journal_paper_doi 10.1107/S1600536808037215
_journal_volume 64
_journal_year 2008
_chemical_formula_iupac 'C17 H17 N3 O2 S'
_chemical_formula_moiety 'C17 H17 N3 O2 S'
_chemical_formula_sum 'C17 H17 N3 O2 S'
_chemical_formula_weight 327.40
_chemical_melting_point 469(1)
_chemical_name_systematic
;3-(3-Methoxybenzyl)-4-(2-methoxyphenyl)-1<i>H</i>-1,2,4-triazole-5(4<i>H</i>)-
thione
;
_space_group_IT_number 2
_symmetry_cell_setting triclinic
_symmetry_space_group_name_Hall '-P 1'
_symmetry_space_group_name_H-M 'P -1'
_atom_sites_solution_hydrogens geom
_atom_sites_solution_primary direct
_atom_sites_solution_secondary difmap
_audit_creation_method SHELXL-97
_cell_angle_alpha 68.841(5)
_cell_angle_beta 74.317(5)
_cell_angle_gamma 75.187(5)
_cell_formula_units_Z 2
_cell_length_a 7.3941(3)
_cell_length_b 10.6459(5)
_cell_length_c 12.1940(8)
_cell_measurement_reflns_used 10808
_cell_measurement_temperature 293(2)
_cell_measurement_theta_max 27.5
_cell_measurement_theta_min 1
_cell_volume 848.37(8)
_computing_cell_refinement 'DIRAX/LSQ (Duisenberg, 1992)'
_computing_data_collection 'COLLECT (Hooft, 1998) and DENZO (Otwinowski & Minor, 1997)'
_computing_data_reduction 'EvalCCD (Duisenberg <i>et al.</i>,  2003)'
_computing_molecular_graphics 'PLATON (Spek, 2003)'
_computing_publication_material 'SHELXL97 (Sheldrick, 2008)'
_computing_structure_refinement 'SHELXL97 (Sheldrick, 2008)'
_computing_structure_solution 'SIR92 (Altomare <i>et al.</i>,  1994)'
_diffrn_ambient_temperature 293(2)
_diffrn_detector_area_resol_mean 9.091
_diffrn_measured_fraction_theta_full 0.985
_diffrn_measured_fraction_theta_max 0.971
_diffrn_measurement_device_type 'Bruker--Nonius KappaCCD area-detector'
_diffrn_measurement_method '\f and \w scans to fill the Ewald sphere'
_diffrn_radiation_monochromator graphite
_diffrn_radiation_source 'fine-focus sealed tube'
_diffrn_radiation_type MoK\a
_diffrn_radiation_wavelength 0.71073
_diffrn_reflns_av_R_equivalents 0.0794
_diffrn_reflns_av_sigmaI/netI 0.0863
_diffrn_reflns_limit_h_max 9
_diffrn_reflns_limit_h_min -9
_diffrn_reflns_limit_k_max 13
_diffrn_reflns_limit_k_min -13
_diffrn_reflns_limit_l_max 15
_diffrn_reflns_limit_l_min -15
_diffrn_reflns_number 10764
_diffrn_reflns_theta_full 27.49
_diffrn_reflns_theta_max 27.49
_diffrn_reflns_theta_min 1.83
_exptl_absorpt_coefficient_mu 0.203
_exptl_absorpt_correction_T_max 0.983
_exptl_absorpt_correction_T_min 0.946
_exptl_absorpt_correction_type integration
_exptl_absorpt_process_details '(Gaussian; Coppens, 1970)'
_exptl_crystal_colour colourless
_exptl_crystal_density_diffrn 1.282
_exptl_crystal_density_method 'not measured'
_exptl_crystal_description plate
_exptl_crystal_F_000 344
_exptl_crystal_size_max 0.404
_exptl_crystal_size_mid 0.240
_exptl_crystal_size_min 0.151
_refine_diff_density_max 0.315
_refine_diff_density_min -0.242
_refine_ls_extinction_method none
_refine_ls_goodness_of_fit_ref 1.103
_refine_ls_hydrogen_treatment constr
_refine_ls_matrix_type full
_refine_ls_number_parameters 208
_refine_ls_number_reflns 3708
_refine_ls_number_restraints 0
_refine_ls_restrained_S_all 1.103
_refine_ls_R_factor_all 0.1509
_refine_ls_R_factor_gt 0.0734
_refine_ls_shift/su_max 0.000
_refine_ls_shift/su_mean 0.000
_refine_ls_structure_factor_coef Fsqd
_refine_ls_weighting_details 'calc w=1/[\s^2^(Fo^2^)+(0.0364P)^2^+0.6393P] where P=(Fo^2^+2Fc^2^)/3'
_refine_ls_weighting_scheme calc
_refine_ls_wR_factor_gt 0.1260
_refine_ls_wR_factor_ref 0.1586
_reflns_number_gt 2064
_reflns_number_total 3708
_reflns_threshold_expression I>2\s(I)
_cod_data_source_file lh2729.cif
_cod_data_source_block I
_cod_depositor_comments
;
The following automatic conversions were performed:
'_symmetry_cell_setting' value 'Triclinic' changed to 'triclinic'
according to '/home/saulius/struct/CIF-dictionaries/cif_core.dic'
dictionary named 'cif_core.dic' version 2.4.1 from 2010-06-29.

Automatic conversion script
Id: cif_fix_enum 1527 2010-12-29 10:47:43Z saulius 

The following automatic conversions were performed:

'_symmetry_cell_setting' value 'Triclinic' changed to 'triclinic'
according to /home/saulius/struct/CIF-dictionaries/cif_core.dic
dictionary named 'cif_core.dic' version 2.4.1 from 2010-06-29.

Automatic conversion script
Id: cif_fix_values 1715 2011-07-08 13:25:40Z adriana 
;
_cod_database_code 2220273
_cod_database_fobs_code 2220273

loop_
_symmetry_equiv_pos_as_xyz
'x, y, z'
'-x, -y, -z'

loop_
_atom_site_type_symbol
_atom_site_label
_atom_site_fract_x
_atom_site_fract_y
_atom_site_fract_z
_atom_site_U_iso_or_equiv
_atom_site_adp_type
_atom_site_calc_flag
_atom_site_refinement_flags
_atom_site_occupancy
S S1 -0.37112(12) 0.55979(11) 0.30006(8) 0.0515(3) Uani d . 1
N N2 -0.2330(4) 0.4093(3) 0.5026(2) 0.0410(7) Uani d . 1
H H2 -0.3425 0.4150 0.5499 0.049 Uiso d R 1
N N1 -0.0166(3) 0.4302(3) 0.3462(2) 0.0379(6) Uani d . 1
N N3 -0.0666(4) 0.3402(3) 0.5425(2) 0.0444(7) Uani d . 1
C C7 -0.2087(4) 0.4659(3) 0.3847(3) 0.0362(7) Uani d . 1
C C10 0.3280(4) 0.1679(3) 0.4006(3) 0.0416(8) Uani d . 1
C C1 0.0831(4) 0.4687(4) 0.2239(3) 0.0460(9) Uani d . 1
C C8 0.0625(4) 0.3535(3) 0.4452(3) 0.0374(7) Uani d . 1
C C11 0.4677(5) 0.1629(4) 0.3017(3) 0.0535(9) Uani d . 1
H H11 0.5259 0.2385 0.2566 0.064 Uiso d R 1
O O1 0.0235(4) 0.2702(3) 0.2152(3) 0.0745(8) Uani d . 1
C C14 0.2995(6) -0.0616(4) 0.4330(4) 0.0700(12) Uani d . 1
H H14 0.2433 -0.1380 0.4789 0.084 Uiso d R 1
C C9 0.2686(4) 0.2945(3) 0.4391(3) 0.0446(8) Uani d . 1
H H9A 0.2988 0.2723 0.5173 0.054 Uiso d R 1
H H9B 0.3424 0.3630 0.3829 0.054 Uiso d R 1
C C15 0.2434(5) 0.0546(4) 0.4662(4) 0.0591(11) Uani d . 1
H H15 0.1477 0.0574 0.5333 0.071 Uiso d R 1
C C2 0.1052(5) 0.3814(5) 0.1581(3) 0.0543(10) Uani d . 1
C C3 0.2031(6) 0.4167(6) 0.0396(4) 0.0767(15) Uani d . 1
H H3 0.2209 0.3601 -0.0067 0.092 Uiso d R 1
C C13 0.4385(6) -0.0674(4) 0.3336(4) 0.0634(11) Uani d . 1
H H13 0.4743 -0.1460 0.3107 0.076 Uiso d R 1
C C6 0.1539(5) 0.5894(4) 0.1775(3) 0.0605(11) Uani d . 1
H H6 0.1374 0.6459 0.2237 0.073 Uiso d R 1
C C12 0.5230(6) 0.0434(4) 0.2686(4) 0.0639(11) Uani d . 1
C C5 0.2519(6) 0.6227(6) 0.0573(4) 0.0808(15) Uani d . 1
H H5 0.3011 0.7034 0.0217 0.097 Uiso d R 1
O O2 0.6618(5) 0.0512(4) 0.1674(3) 0.1103(13) Uani d . 1
C C16 0.0674(8) 0.1673(6) 0.1580(5) 0.106(2) Uani d . 1
H H16A 0.0231 0.2046 0.0837 0.127 Uiso d R 1
H H16B 0.0055 0.0915 0.2094 0.127 Uiso d R 1
H H16C 0.2029 0.1366 0.1426 0.127 Uiso d R 1
C C4 0.2727(6) 0.5350(7) -0.0064(4) 0.0838(17) Uani d . 1
H H4 0.3387 0.5582 -0.0855 0.101 Uiso d R 1
C C17 0.7351(12) -0.0684(7) 0.1341(7) 0.181(4) Uani d . 1
H H17A 0.7803 -0.1401 0.2007 0.217 Uiso d R 1
H H17B 0.8390 -0.0520 0.0666 0.217 Uiso d R 1
H H17C 0.6375 -0.0952 0.1134 0.217 Uiso d R 1

loop_
_atom_site_aniso_label
_atom_site_aniso_U_11
_atom_site_aniso_U_22
_atom_site_aniso_U_33
_atom_site_aniso_U_12
_atom_site_aniso_U_13
_atom_site_aniso_U_23
S1 0.0403(5) 0.0619(7) 0.0415(5) 0.0027(4) -0.0018(4) -0.0162(4)
N2 0.0386(15) 0.0399(17) 0.0390(16) -0.0030(12) 0.0016(12) -0.0155(13)
N1 0.0363(14) 0.0392(17) 0.0346(15) -0.0026(12) 0.0005(11) -0.0154(13)
N3 0.0486(16) 0.0385(17) 0.0425(17) -0.0052(13) -0.0046(13) -0.0135(14)
C7 0.0415(17) 0.0327(19) 0.0339(17) -0.0070(14) 0.0042(13) -0.0180(15)
C10 0.0378(17) 0.035(2) 0.052(2) 0.0009(14) -0.0134(15) -0.0141(16)
C1 0.0340(17) 0.059(2) 0.0374(18) 0.0044(16) -0.0034(14) -0.0182(18)
C8 0.0442(18) 0.0298(18) 0.0399(19) -0.0055(14) -0.0060(15) -0.0152(15)
C11 0.063(2) 0.039(2) 0.054(2) -0.0098(17) -0.0022(18) -0.0157(18)
O1 0.086(2) 0.076(2) 0.076(2) -0.0040(17) -0.0174(16) -0.0474(18)
C14 0.062(2) 0.041(2) 0.099(3) -0.0095(19) -0.010(2) -0.017(2)
C9 0.0454(19) 0.039(2) 0.050(2) -0.0018(15) -0.0128(16) -0.0164(17)
C15 0.046(2) 0.044(2) 0.077(3) -0.0036(18) 0.0007(19) -0.020(2)
C2 0.040(2) 0.075(3) 0.047(2) 0.0079(19) -0.0101(16) -0.030(2)
C3 0.049(2) 0.124(5) 0.050(3) 0.015(3) -0.007(2) -0.041(3)
C13 0.072(3) 0.040(2) 0.082(3) 0.003(2) -0.022(2) -0.029(2)
C6 0.041(2) 0.068(3) 0.053(2) -0.0121(19) -0.0062(17) 0.003(2)
C12 0.066(3) 0.057(3) 0.062(3) -0.002(2) 0.000(2) -0.027(2)
C5 0.052(2) 0.102(4) 0.061(3) -0.021(2) -0.005(2) 0.007(3)
O2 0.142(3) 0.076(2) 0.094(3) -0.024(2) 0.042(2) -0.049(2)
C16 0.129(5) 0.094(4) 0.130(5) 0.021(3) -0.062(4) -0.077(4)
C4 0.047(2) 0.137(5) 0.047(3) -0.002(3) 0.000(2) -0.020(3)
C17 0.222(8) 0.116(6) 0.175(7) -0.045(5) 0.100(6) -0.102(6)

loop_
_atom_type_symbol
_atom_type_description
_atom_type_scat_dispersion_real
_atom_type_scat_dispersion_imag
_atom_type_scat_source
C C 0.0033 0.0016 'International Tables Vol C Tables 4.2.6.8 and 6.1.1.4'
H H 0.0000 0.0000 'International Tables Vol C Tables 4.2.6.8 and 6.1.1.4'
O O 0.0106 0.0060 'International Tables Vol C Tables 4.2.6.8 and 6.1.1.4'
N N 0.0061 0.0033 'International Tables Vol C Tables 4.2.6.8 and 6.1.1.4'
S S 0.1246 0.1234 'International Tables Vol C Tables 4.2.6.8 and 6.1.1.4'

loop_
_exptl_crystal_face_index_h
_exptl_crystal_face_index_k
_exptl_crystal_face_index_l
_exptl_crystal_face_perp_dist
1 0 1 0.052
1 1 1 0.099
-1 0 -1 0.098
-1 1 -1 0.120
0 -1 -1 0.143
0 0 1 0.058
1 0 0 0.050
1 1 -1 0.076
-1 -1 1 0.041

loop_
_geom_angle_atom_site_label_1
_geom_angle_atom_site_label_2
_geom_angle_atom_site_label_3
_geom_angle
C7 N2 N3 113.7(3)
C7 N2 H2 123.2
N3 N2 H2 123.1
C7 N1 C8 108.1(2)
C7 N1 C1 125.4(3)
C8 N1 C1 126.5(2)
C8 N3 N2 103.9(3)
N2 C7 N1 103.5(3)
N2 C7 S1 129.2(2)
N1 C7 S1 127.3(2)
C11 C10 C15 119.2(3)
C11 C10 C9 120.7(3)
C15 C10 C9 120.1(3)
C6 C1 C2 123.1(4)
C6 C1 N1 118.8(3)
C2 C1 N1 118.1(4)
N3 C8 N1 110.8(3)
N3 C8 C9 125.4(3)
N1 C8 C9 123.8(3)
C10 C11 C12 119.8(4)
C10 C11 H11 120.1
C12 C11 H11 120.1
C2 O1 C16 117.5(4)
C15 C14 C13 120.9(4)
C15 C14 H14 119.6
C13 C14 H14 119.5
C8 C9 C10 113.6(3)
C8 C9 H9A 108.9
C10 C9 H9A 108.9
C8 C9 H9B 108.8
C10 C9 H9B 108.7
H9A C9 H9B 107.7
C14 C15 C10 120.4(4)
C14 C15 H15 119.9
C10 C15 H15 119.7
O1 C2 C1 115.7(3)
O1 C2 C3 125.5(4)
C1 C2 C3 118.7(5)
C4 C3 C2 118.4(5)
C4 C3 H3 120.8
C2 C3 H3 120.8
C12 C13 C14 119.2(4)
C12 C13 H13 120.3
C14 C13 H13 120.5
C1 C6 C5 116.9(5)
C1 C6 H6 121.3
C5 C6 H6 121.7
C13 C12 O2 124.9(4)
C13 C12 C11 120.6(4)
O2 C12 C11 114.5(4)
C4 C5 C6 119.1(5)
C4 C5 H5 120.7
C6 C5 H5 120.1
C12 O2 C17 117.6(4)
O1 C16 H16A 109.5
O1 C16 H16B 109.4
H16A C16 H16B 109.5
O1 C16 H16C 109.5
H16A C16 H16C 109.5
H16B C16 H16C 109.5
C3 C4 C5 123.7(5)
C3 C4 H4 118.3
C5 C4 H4 118.1
O2 C17 H17A 108.6
O2 C17 H17B 109.5
H17A C17 H17B 109.5
O2 C17 H17C 110.4
H17A C17 H17C 109.5
H17B C17 H17C 109.5

loop_
_geom_bond_atom_site_label_1
_geom_bond_atom_site_label_2
_geom_bond_distance
S1 C7 1.679(3)
N2 C7 1.324(4)
N2 N3 1.377(4)
N2 H2 0.8600
N1 C7 1.369(4)
N1 C8 1.375(4)
N1 C1 1.434(4)
N3 C8 1.294(4)
C10 C11 1.367(5)
C10 C15 1.380(5)
C10 C9 1.507(5)
C1 C6 1.380(5)
C1 C2 1.387(5)
C8 C9 1.485(4)
C11 C12 1.402(5)
C11 H11 0.9300
O1 C2 1.340(5)
O1 C16 1.428(5)
C14 C15 1.370(5)
C14 C13 1.370(6)
C14 H14 0.9299
C9 H9A 0.9700
C9 H9B 0.9700
C15 H15 0.9300
C2 C3 1.390(6)
C3 C4 1.353(7)
C3 H3 0.9300
C13 C12 1.358(6)
C13 H13 0.9300
C6 C5 1.407(6)
C6 H6 0.9300
C12 O2 1.366(5)
C5 C4 1.372(7)
C5 H5 0.9300
O2 C17 1.407(6)
C16 H16A 0.9599
C16 H16B 0.9601
C16 H16C 0.9600
C4 H4 0.9300
C17 H17A 0.9600
C17 H17B 0.9600
C17 H17C 0.9599

loop_
_geom_hbond_atom_site_label_D
_geom_hbond_atom_site_label_H
_geom_hbond_atom_site_label_A
_geom_hbond_site_symmetry_A
_geom_hbond_distance_DH
_geom_hbond_distance_HA
_geom_hbond_distance_DA
_geom_hbond_angle_DHA
N2 H2 S1 2_466 0.86 2.42 3.277(3) 171.8

loop_
_cod_related_entry_id
_cod_related_entry_database
_cod_related_entry_code
1 ChemSpider 24741164
